data_7241511
loop_
_publ_author_name
'Esteban-Muriel, Agust\'in'
'Laglera-G\'andara, Carlos J.'
'Mato-Iglesias, Marta'
'Tripier, Rapha\"el'
'Beyler, Maryline'
'de Blas, Andr\'es'
'Rodr\'iguez-Blas, Teresa'

_publ_section_title
;
 A different approach: highly encapsulating macrocycles being used as
 organic tectons in the building of CPs
;
_journal_issue 2
_journal_name_full CrystEngComm
_journal_page_first 453
_journal_page_last 464
_journal_paper_doi 10.1039/D0CE01499K
_journal_volume 23
_journal_year 2021
_chemical_formula_moiety 'C21  H33  N5  O4  Cl  Pb1 (ClO4)'
_chemical_formula_sum 'C21 H33 Cl2 N5 O8 Pb'
_chemical_formula_weight 761.61
_space_group_IT_number 14
_space_group_name_Hall '-P 2yn'
_space_group_name_H-M_alt 'P 1 21/n 1'
_symmetry_cell_setting monoclinic
_symmetry_Int_Tables_number 14
_symmetry_space_group_name_Hall '-P 2yn'
_symmetry_space_group_name_H-M 'P 1 21/n 1'
_atom_sites_solution_hydrogens mixed
_atom_sites_solution_primary dual
_atom_sites_solution_secondary difmap
_audit_conform_dict_location ftp://ftp.iucr.org/pub/cif_core.dic
_audit_conform_dict_name cif_core.dic
_audit_conform_dict_version 2.4.5
_audit_creation_date 2019-05-21T14:04:46-00:00
_audit_creation_method 'WinGX routine CIF_UPDATE'
_audit_update_record
;
2020-09-17 deposited with the CCDC.	2020-11-23 downloaded from the CCDC.
;
_cell_angle_alpha 90
_cell_angle_beta 93.307(2)
_cell_angle_gamma 90
_cell_formula_units_Z 4
_cell_length_a 11.2878(4)
_cell_length_b 19.5609(8)
_cell_length_c 12.4512(4)
_cell_measurement_reflns_used 9569
_cell_measurement_temperature 100(2)
_cell_measurement_theta_max 27.17
_cell_measurement_theta_min 2.37
_cell_measurement_wavelength 0.71073
_cell_volume 2744.64(17)
_computing_cell_refinement 'SAINT V3.37A (Bruker, 2015) in Apex2 suite'
_computing_data_collection 'Apex2, Bruker Instrument Service v2010, 1-2'
_computing_data_reduction 'SAINT and XPREP Version 2008/2 (Sheldrick, Bruker AXS Inc.)'
_computing_molecular_graphics 'ORTEP-3 for Windows (Farrugia, 2012)'
_computing_publication_material 'WinGX publication routines (Farrugia, 2012)'
_computing_structure_refinement 'SHELXL-2018/1 (Sheldrick, 2018)'
_computing_structure_solution 'SHELXT-2014 (Sheldrick, 2014)'
_diffrn_ambient_temperature 100(2)
_diffrn_detector CCD
_diffrn_measured_fraction_theta_full 0.998
_diffrn_measured_fraction_theta_max 0.992
_diffrn_measurement_device 'Bruker X8 APEX'
_diffrn_measurement_device_type 'Bruker X8 APEX'
_diffrn_measurement_method 'Omega  and  phi rotation with narrow frames'
_diffrn_radiation_probe x-ray
_diffrn_radiation_type MoK\a
_diffrn_radiation_wavelength 0.71073
_diffrn_reflns_av_R_equivalents 0.0485
_diffrn_reflns_av_unetI/netI 0.0234
_diffrn_reflns_Laue_measured_fraction_full 0.998
_diffrn_reflns_Laue_measured_fraction_max 0.992
_diffrn_reflns_limit_h_max 14
_diffrn_reflns_limit_h_min -14
_diffrn_reflns_limit_k_max 25
_diffrn_reflns_limit_k_min -25
_diffrn_reflns_limit_l_max 15
_diffrn_reflns_limit_l_min -16
_diffrn_reflns_number 70491
_diffrn_reflns_point_group_measured_fraction_full 0.998
_diffrn_reflns_point_group_measured_fraction_max 0.992
_diffrn_reflns_theta_full 25.242
_diffrn_reflns_theta_max 27.231
_diffrn_reflns_theta_min 2.082
_diffrn_source 'Fine focus'
_diffrn_standards_number 0
_exptl_absorpt_coefficient_mu 6.394
_exptl_absorpt_correction_T_max 0.746
_exptl_absorpt_correction_T_min 0.276
_exptl_absorpt_correction_type multi-scan
_exptl_absorpt_process_details
;
SADABS-2016/2 - Bruker AXS area detector scaling and absorption correction
;
_exptl_crystal_colour Colourless
_exptl_crystal_density_diffrn 1.843
_exptl_crystal_density_method 'not measured'
_exptl_crystal_description prism
_exptl_crystal_F_000 1496
_exptl_crystal_recrystallization_method 'Re-crystallisation from solvent: water'
_exptl_crystal_size_max 0.485
_exptl_crystal_size_mid 0.223
_exptl_crystal_size_min 0.172
_platon_squeeze_details
;
TITL shelxt_a.res in P2(1)/n
CELL   11.2878   19.5609   12.4512     90.00     93.31     90.00
SPGR P21/n
# Solvent Accessible Volume =       228
# Electrons Found in S.A.V. =        76
# Note: Atoms in Void are Labelled as Cxxx and Qxxx for all Others
C101 1.001 0.925 0.561 !       4.20 eA-3
C102 0.636 0.469 0.102 !       3.90 eA-3
C103 0.568 0.499 0.089 !       3.63 eA-3
C104 0.500 0.465 0.001 !       3.56 eA-3
C105 0.984 0.093 0.494 !       3.17 eA-3
Q106 0.858 0.312 0.629 !       1.78 eA-3
Q107 0.218 0.363 0.200 !       1.70 eA-3
Q108 0.141 0.607 0.366 !       1.59 eA-3
Q109 0.050 0.645 0.377 !       1.54 eA-3
Q110 0.186 0.080 0.248 !       1.35 eA-3
Q111 0.364 0.362 0.094 !       1.30 eA-3
Q112 0.798 0.359 0.593 !       0.96 eA-3
Q113 0.344 0.732 0.139 !       0.80 eA-3
Q114 0.426 0.424 0.898 !       0.79 eA-3
Q115 0.933 0.969 0.330 !       0.76 eA-3
C116 0.942 0.938 0.446 !       0.69 eA-3
Q117 0.223 0.651 0.075 !       0.66 eA-3
Q118 0.186 0.565 0.605 !       0.64 eA-3
Q119 0.029 0.138 0.578 !       0.64 eA-3
Q120 0.568 0.636 0.963 !       0.63 eA-3
Q121 0.688 0.450 0.375 !       0.63 eA-3
Q122 0.155 0.525 0.531 !       0.62 eA-3
Q123 0.073 0.050 0.457 !       0.60 eA-3
Q124 0.620 0.976 0.114 !       0.57 eA-3
Q125 0.187 0.420 0.957 !       0.57 eA-3
Q126 0.312 0.180 0.519 !       0.56 eA-3
C127 0.025 0.996 0.407 !       0.56 eA-3
Q128 0.519 0.011 0.159 !       0.55 eA-3
Q129 0.161 0.781 0.317 !       0.54 eA-3
Q130 0.685 0.126 0.803 !       0.54 eA-3
Q131 0.128 0.706 0.436 !       0.54 eA-3
Q132 0.342 0.200 0.555 !       0.54 eA-3
Q133 0.888 0.137 0.081 !       0.53 eA-3
Q134 0.076 0.316 0.986 !       0.53 eA-3
Q135 0.078 0.839 0.169 !       0.53 eA-3
Q136 0.683 0.658 0.383 !       0.52 eA-3
Q137 0.356 0.359 0.322 !       0.52 eA-3
Q138 0.672 0.684 0.033 !       0.51 eA-3
Q139 0.045 0.139 0.385 !       0.51 eA-3
Q140 0.583 0.558 0.201 !       0.51 eA-3
Q141 0.322 0.622 0.280 !       0.50 eA-3
Q142 0.217 0.079 0.562 !       0.50 eA-3
;
_refine_diff_density_max 1.528
_refine_diff_density_min -2.5
_refine_diff_density_rms 0.128
_refine_ls_extinction_method none
_refine_ls_goodness_of_fit_ref 1.137
_refine_ls_hydrogen_treatment mixed
_refine_ls_matrix_type full
_refine_ls_number_constraints 0
_refine_ls_number_parameters 341
_refine_ls_number_reflns 6083
_refine_ls_number_restraints 0
_refine_ls_restrained_S_all 1.137
_refine_ls_R_factor_all 0.0319
_refine_ls_R_factor_gt 0.0294
_refine_ls_shift/su_max 0.002
_refine_ls_shift/su_mean 0
_refine_ls_structure_factor_coef Fsqd
_refine_ls_weighting_details 'w=1/[\s^2^(Fo^2^)+(0.0269P)^2^+11.9523P] where P=(Fo^2^+2Fc^2^)/3'
_refine_ls_weighting_scheme calc
_refine_ls_wR_factor_gt 0.0726
_refine_ls_wR_factor_ref 0.0735
_reflns_Friedel_coverage 0
_reflns_number_gt 5645
_reflns_number_total 6083
_reflns_threshold_expression 'I > 2\s(I)'
_cod_data_source_file d0ce01499k2.cif
_cod_data_source_block aemPb
_cod_depositor_comments 'Adding full bibliography for 7241511--7241512.cif.'
_cod_original_sg_symbol_H-M 'P 21/n'
_cod_database_code 7241511
_shelx_estimated_absorpt_t_min 0.147
_shelx_estimated_absorpt_t_max 0.406
_shelx_shelxl_version_number 2018/1
_platon_squeeze_void_probe_radius 1.20

loop_
_symmetry_equiv_pos_as_xyz
'x, y, z'
'-x+1/2, y+1/2, -z+1/2'
'-x, -y, -z'
'x-1/2, -y-1/2, z-1/2'

loop_
_atom_site_label
_atom_site_type_symbol
_atom_site_fract_x
_atom_site_fract_y
_atom_site_fract_z
_atom_site_U_iso_or_equiv
_atom_site_adp_type
_atom_site_occupancy
_atom_site_site_symmetry_order
_atom_site_calc_flag
_atom_site_refinement_flags_posn
_atom_site_refinement_flags_adp
_atom_site_refinement_flags_occupancy
_atom_site_disorder_assembly
_atom_site_disorder_group
Pb1 Pb 0.84323(2) 0.35379(2) 0.64171(2) 0.01747(6) Uani 1 1 d . . . . .
C1 C 0.7323(4) 0.2377(2) 0.5381(3) 0.0186(8) Uani 1 1 d . . . . .
C2 C 0.6518(4) 0.1818(2) 0.4907(3) 0.0179(8) Uani 1 1 d . . . . .
C3 C 0.6995(4) 0.1283(2) 0.4355(4) 0.0262(10) Uani 1 1 d . . . . .
H3 H 0.782458 0.125915 0.426851 0.031 Uiso 1 1 calc R U . . .
C4 C 0.6239(5) 0.0778(2) 0.3926(4) 0.0310(11) Uani 1 1 d . . . . .
H4 H 0.653808 0.041456 0.351479 0.037 Uiso 1 1 calc R U . . .
C5 C 0.5041(4) 0.0817(2) 0.4110(4) 0.0243(9) Uani 1 1 d . . . . .
H5 H 0.450629 0.047249 0.384805 0.029 Uiso 1 1 calc R U . . .
C6 C 0.4641(4) 0.1372(2) 0.4689(3) 0.0176(8) Uani 1 1 d . . . . .
C7 C 0.3321(4) 0.1423(2) 0.4856(3) 0.0183(8) Uani 1 1 d . . . . .
H7A H 0.288488 0.145628 0.41449 0.022 Uiso 1 1 calc R U . . .
H7B H 0.306097 0.099848 0.520603 0.022 Uiso 1 1 calc R U . . .
C8 C 0.1691(3) 0.2155(2) 0.5402(3) 0.0163(8) Uani 1 1 d . . . . .
H8A H 0.147035 0.245494 0.599964 0.02 Uiso 1 1 calc R U . . .
H8B H 0.126173 0.171738 0.547004 0.02 Uiso 1 1 calc R U . . .
C9 C 0.1284(4) 0.2489(2) 0.4343(3) 0.0180(8) Uani 1 1 d . . . . .
H9A H 0.149731 0.218634 0.374734 0.022 Uiso 1 1 calc R U . . .
H9B H 0.040834 0.252831 0.431174 0.022 Uiso 1 1 calc R U . . .
C10 C 0.1315(4) 0.3421(2) 0.3089(3) 0.0193(8) Uani 1 1 d . . . . .
H10A H 0.047509 0.355611 0.313963 0.023 Uiso 1 1 calc R U . . .
H10B H 0.133844 0.304014 0.256677 0.023 Uiso 1 1 calc R U . . .
C11 C 0.2004(4) 0.4026(2) 0.2667(4) 0.0196(8) Uani 1 1 d . . . . .
H11A H 0.162982 0.416706 0.196282 0.023 Uiso 1 1 calc R U . . .
H11B H 0.194068 0.441473 0.316932 0.023 Uiso 1 1 calc R U . . .
C12 C 0.3309(4) 0.3881(2) 0.2531(3) 0.0191(8) Uani 1 1 d . . . . .
H12A H 0.338442 0.354486 0.194339 0.023 Uiso 1 1 calc R U . . .
H12B H 0.371069 0.430716 0.232653 0.023 Uiso 1 1 calc R U . . .
C13 C 0.4159(4) 0.4158(2) 0.4360(3) 0.0182(8) Uani 1 1 d . . . . .
H13A H 0.346117 0.44632 0.437339 0.022 Uiso 1 1 calc R U . . .
H13B H 0.483726 0.443325 0.413297 0.022 Uiso 1 1 calc R U . . .
C14 C 0.4449(4) 0.3884(2) 0.5485(3) 0.0182(8) Uani 1 1 d . . . . .
H14A H 0.523914 0.366353 0.550068 0.022 Uiso 1 1 calc R U . . .
H14B H 0.450294 0.427466 0.599117 0.022 Uiso 1 1 calc R U . . .
C15 C 0.4093(4) 0.3131(2) 0.6928(3) 0.0175(8) Uani 1 1 d . . . . .
H15A H 0.411288 0.350964 0.745598 0.021 Uiso 1 1 calc R U . . .
H15B H 0.491997 0.297949 0.68479 0.021 Uiso 1 1 calc R U . . .
C16 C 0.3384(4) 0.2537(2) 0.7366(3) 0.0173(8) Uani 1 1 d . . . . .
H16A H 0.370927 0.242776 0.810114 0.021 Uiso 1 1 calc R U . . .
H16B H 0.255147 0.268576 0.742105 0.021 Uiso 1 1 calc R U . . .
C17 C 0.3391(4) 0.1893(2) 0.6693(3) 0.0179(8) Uani 1 1 d . . . . .
H17A H 0.285387 0.155239 0.699664 0.021 Uiso 1 1 calc R U . . .
H17B H 0.420181 0.169798 0.673498 0.021 Uiso 1 1 calc R U . . .
C18 C 0.1528(3) 0.3678(2) 0.5002(3) 0.0176(8) Uani 1 1 d . . . . .
H18A H 0.072665 0.358044 0.524714 0.021 Uiso 1 1 calc R U . . .
H18B H 0.15029 0.413679 0.466746 0.021 Uiso 1 1 calc R U . . .
C19 C 0.2407(4) 0.3701(2) 0.6001(3) 0.0175(8) Uani 1 1 d . . . . .
H19A H 0.252493 0.418472 0.621461 0.021 Uiso 1 1 calc R U . . .
H19B H 0.203846 0.346461 0.660034 0.021 Uiso 1 1 calc R U . . .
C20 C 0.4963(3) 0.3191(2) 0.3334(4) 0.0180(8) Uani 1 1 d . . . . .
H20A H 0.54217 0.309651 0.402011 0.022 Uiso 1 1 calc R U . . .
H20B H 0.547691 0.345401 0.286688 0.022 Uiso 1 1 calc R U . . .
C21 C 0.4619(4) 0.2515(2) 0.2787(3) 0.0160(8) Uani 1 1 d . . . . .
N1 N 0.5343(3) 0.18690(19) 0.5066(3) 0.0179(7) Uani 1 1 d . . . . .
N2 N 0.3004(3) 0.20176(18) 0.5522(3) 0.0150(7) Uani 1 1 d . . . . .
N3 N 0.1792(3) 0.31732(18) 0.4170(3) 0.0160(7) Uani 1 1 d . . . . .
N4 N 0.3903(3) 0.36033(18) 0.3552(3) 0.0157(7) Uani 1 1 d . . . . .
N5 N 0.3589(3) 0.33906(17) 0.5866(3) 0.0151(7) Uani 1 1 d . . . . .
O1 O 0.6817(3) 0.28858(16) 0.5806(3) 0.0212(6) Uani 1 1 d . . . . .
O2 O 0.8411(3) 0.23086(17) 0.5358(3) 0.0237(7) Uani 1 1 d . . . . .
O3 O 0.3540(2) 0.23253(15) 0.2806(2) 0.0180(6) Uani 1 1 d . . . . .
O4 O 0.5408(3) 0.21908(16) 0.2357(2) 0.0207(6) Uani 1 1 d . . . . .
Cl1 Cl 0.68797(9) 0.42290(5) 0.75586(8) 0.0193(2) Uani 1 1 d . . . . .
H2 H 0.336(5) 0.235(3) 0.534(4) 0.023 Uiso 1 1 d . U . . .
H4A H 0.345(5) 0.336(3) 0.381(4) 0.023 Uiso 1 1 d . U . . .
O5 O 0.7770(5) 0.4657(2) 0.4887(3) 0.0612(15) Uani 1 1 d . . . . .
O6 O 0.8363(4) 0.36775(17) 0.4021(3) 0.0332(8) Uani 1 1 d . . . . .
O7 O 0.9020(4) 0.4751(2) 0.3484(5) 0.0609(14) Uani 1 1 d . . . . .
O8 O 0.7066(4) 0.4457(2) 0.3120(4) 0.0601(14) Uani 1 1 d . . . . .
Cl2 Cl 0.80621(10) 0.43896(5) 0.38767(8) 0.0219(2) Uani 1 1 d . . . . .

loop_
_atom_site_aniso_label
_atom_site_aniso_U_11
_atom_site_aniso_U_22
_atom_site_aniso_U_33
_atom_site_aniso_U_23
_atom_site_aniso_U_13
_atom_site_aniso_U_12
Pb1 0.01346(8) 0.02059(9) 0.01828(9) 0.00223(6) 0.00016(5) -0.00180(6)
C1 0.0173(19) 0.024(2) 0.0147(19) 0.0047(16) 0.0031(15) -0.0001(16)
C2 0.0142(18) 0.022(2) 0.017(2) 0.0032(16) 0.0001(15) 0.0017(16)
C3 0.019(2) 0.027(2) 0.033(3) 0.002(2) 0.0073(18) 0.0032(18)
C4 0.032(3) 0.022(2) 0.041(3) -0.008(2) 0.013(2) 0.0056(19)
C5 0.025(2) 0.019(2) 0.029(2) -0.0014(18) -0.0005(18) -0.0034(17)
C6 0.021(2) 0.016(2) 0.016(2) 0.0037(15) 0.0017(16) 0.0006(16)
C7 0.022(2) 0.0158(19) 0.017(2) 0.0007(16) 0.0010(16) -0.0026(16)
C8 0.0120(18) 0.019(2) 0.017(2) 0.0001(16) 0.0015(14) -0.0027(15)
C9 0.0147(18) 0.020(2) 0.018(2) 0.0005(16) -0.0018(15) -0.0027(16)
C10 0.020(2) 0.022(2) 0.016(2) -0.0009(16) -0.0035(16) 0.0022(16)
C11 0.0165(19) 0.019(2) 0.022(2) 0.0033(17) -0.0033(16) 0.0019(16)
C12 0.022(2) 0.021(2) 0.014(2) 0.0031(16) -0.0017(16) -0.0016(16)
C13 0.0193(19) 0.0145(19) 0.021(2) 0.0012(16) -0.0020(16) -0.0027(15)
C14 0.0163(19) 0.017(2) 0.021(2) -0.0015(16) -0.0006(16) -0.0047(16)
C15 0.0150(18) 0.022(2) 0.0154(19) -0.0009(16) -0.0016(15) -0.0007(16)
C16 0.0159(18) 0.023(2) 0.0126(19) 0.0011(16) -0.0001(15) -0.0012(16)
C17 0.0171(19) 0.021(2) 0.0151(19) 0.0018(16) -0.0007(15) -0.0016(16)
C18 0.0087(17) 0.024(2) 0.020(2) -0.0014(17) -0.0009(15) 0.0029(15)
C19 0.0153(19) 0.019(2) 0.018(2) -0.0013(16) 0.0009(15) 0.0026(15)
C20 0.0116(18) 0.020(2) 0.022(2) 0.0000(17) 0.0016(15) -0.0008(15)
C21 0.0162(18) 0.0174(19) 0.0142(19) 0.0036(15) -0.0004(15) 0.0000(15)
N1 0.0182(17) 0.0215(18) 0.0137(16) 0.0016(14) -0.0006(13) 0.0017(14)
N2 0.0137(16) 0.0166(17) 0.0147(16) 0.0006(14) 0.0011(13) -0.0030(13)
N3 0.0141(16) 0.0191(17) 0.0145(17) 0.0002(14) -0.0011(13) 0.0006(13)
N4 0.0148(16) 0.0150(17) 0.0174(17) 0.0023(14) 0.0011(13) -0.0001(13)
N5 0.0114(15) 0.0167(17) 0.0173(17) 0.0005(13) 0.0002(13) -0.0016(13)
O1 0.0141(14) 0.0251(16) 0.0243(16) -0.0032(13) 0.0010(12) -0.0005(12)
O2 0.0151(14) 0.0333(18) 0.0230(16) 0.0035(14) 0.0033(12) 0.0008(13)
O3 0.0140(13) 0.0208(15) 0.0194(15) -0.0013(12) 0.0034(11) -0.0019(11)
O4 0.0161(14) 0.0246(16) 0.0216(15) -0.0010(12) 0.0028(12) 0.0017(12)
Cl1 0.0187(5) 0.0185(5) 0.0204(5) 0.0010(4) -0.0027(4) 0.0023(4)
O5 0.130(5) 0.028(2) 0.028(2) 0.0037(17) 0.025(2) 0.031(3)
O6 0.053(2) 0.0204(17) 0.0263(18) 0.0004(14) 0.0005(16) 0.0112(15)
O7 0.042(2) 0.050(3) 0.093(4) 0.035(3) 0.026(2) 0.009(2)
O8 0.059(3) 0.035(2) 0.081(3) 0.002(2) -0.042(3) 0.006(2)
Cl2 0.0283(5) 0.0186(5) 0.0187(5) 0.0002(4) 0.0008(4) 0.0038(4)

loop_
_atom_type_symbol
_atom_type_description
_atom_type_scat_dispersion_real
_atom_type_scat_dispersion_imag
_atom_type_scat_source
C C 0.0033 0.0016 'International Tables Vol C Tables 4.2.6.8 and 6.1.1.4'
H H 0 0 'International Tables Vol C Tables 4.2.6.8 and 6.1.1.4'
N N 0.0061 0.0033 'International Tables Vol C Tables 4.2.6.8 and 6.1.1.4'
O O 0.0106 0.006 'International Tables Vol C Tables 4.2.6.8 and 6.1.1.4'
Cl Cl 0.1484 0.1585 'International Tables Vol C Tables 4.2.6.8 and 6.1.1.4'
Pb Pb -3.3944 10.1111 'International Tables Vol C Tables 4.2.6.8 and 6.1.1.4'

loop_
_geom_angle_atom_site_label_1
_geom_angle_atom_site_label_2
_geom_angle_atom_site_label_3
_geom_angle
_geom_angle_site_symmetry_1
_geom_angle_site_symmetry_3
_geom_angle_publ_flag
O1 Pb1 O3 81.73(11) . 4_666 y
O1 Pb1 Cl1 85.74(8) . . y
O3 Pb1 Cl1 88.88(7) 4_666 . y
O1 Pb1 O2 51.28(10) . . y
O3 Pb1 O2 74.33(9) 4_666 . y
Cl1 Pb1 O2 135.10(7) . . y
O1 Pb1 O4 116.29(10) . 4_666 y
O3 Pb1 O4 49.33(9) 4_666 4_666 y
Cl1 Pb1 O4 123.74(7) . 4_666 y
O2 Pb1 O4 75.11(9) . 4_666 y
O1 Pb1 C1 25.90(11) . . y
O3 Pb1 C1 76.75(11) 4_666 . y
Cl1 Pb1 C1 110.86(9) . . y
O2 Pb1 C1 25.38(10) . . y
O4 Pb1 C1 95.75(10) 4_666 . y
O2 C1 O1 124.2(4) . . ?
O2 C1 C2 119.1(4) . . ?
O1 C1 C2 116.7(4) . . ?
O2 C1 Pb1 71.8(3) . . ?
O1 C1 Pb1 52.4(2) . . ?
C2 C1 Pb1 169.0(3) . . ?
N1 C2 C3 122.8(4) . . ?
N1 C2 C1 117.3(4) . . ?
C3 C2 C1 119.8(4) . . ?
C2 C3 C4 118.8(4) . . ?
C2 C3 H3 120.6 . . ?
C4 C3 H3 120.6 . . ?
C5 C4 C3 118.7(4) . . ?
C5 C4 H4 120.6 . . ?
C3 C4 H4 120.6 . . ?
C4 C5 C6 118.5(4) . . ?
C4 C5 H5 120.8 . . ?
C6 C5 H5 120.8 . . ?
N1 C6 C5 123.4(4) . . ?
N1 C6 C7 118.4(4) . . ?
C5 C6 C7 118.2(4) . . ?
N2 C7 C6 113.5(3) . . ?
N2 C7 H7A 108.9 . . ?
C6 C7 H7A 108.9 . . ?
N2 C7 H7B 108.9 . . ?
C6 C7 H7B 108.9 . . ?
H7A C7 H7B 107.7 . . ?
N2 C8 C9 114.2(3) . . ?
N2 C8 H8A 108.7 . . ?
C9 C8 H8A 108.7 . . ?
N2 C8 H8B 108.7 . . ?
C9 C8 H8B 108.7 . . ?
H8A C8 H8B 107.6 . . ?
N3 C9 C8 114.6(3) . . ?
N3 C9 H9A 108.6 . . ?
C8 C9 H9A 108.6 . . ?
N3 C9 H9B 108.6 . . ?
C8 C9 H9B 108.6 . . ?
H9A C9 H9B 107.6 . . ?
N3 C10 C11 113.3(3) . . ?
N3 C10 H10A 108.9 . . ?
C11 C10 H10A 108.9 . . ?
N3 C10 H10B 108.9 . . ?
C11 C10 H10B 108.9 . . ?
H10A C10 H10B 107.7 . . ?
C12 C11 C10 114.2(4) . . ?
C12 C11 H11A 108.7 . . ?
C10 C11 H11A 108.7 . . ?
C12 C11 H11B 108.7 . . ?
C10 C11 H11B 108.7 . . ?
H11A C11 H11B 107.6 . . ?
N4 C12 C11 111.2(3) . . ?
N4 C12 H12A 109.4 . . ?
C11 C12 H12A 109.4 . . ?
N4 C12 H12B 109.4 . . ?
C11 C12 H12B 109.4 . . ?
H12A C12 H12B 108 . . ?
N4 C13 C14 112.8(3) . . ?
N4 C13 H13A 109 . . ?
C14 C13 H13A 109 . . ?
N4 C13 H13B 109 . . ?
C14 C13 H13B 109 . . ?
H13A C13 H13B 107.8 . . ?
N5 C14 C13 114.8(3) . . ?
N5 C14 H14A 108.6 . . ?
C13 C14 H14A 108.6 . . ?
N5 C14 H14B 108.6 . . ?
C13 C14 H14B 108.6 . . ?
H14A C14 H14B 107.5 . . ?
N5 C15 C16 113.1(3) . . ?
N5 C15 H15A 109 . . ?
C16 C15 H15A 109 . . ?
N5 C15 H15B 109 . . ?
C16 C15 H15B 109 . . ?
H15A C15 H15B 107.8 . . ?
C17 C16 C15 114.6(3) . . ?
C17 C16 H16A 108.6 . . ?
C15 C16 H16A 108.6 . . ?
C17 C16 H16B 108.6 . . ?
C15 C16 H16B 108.6 . . ?
H16A C16 H16B 107.6 . . ?
C16 C17 N2 112.8(3) . . ?
C16 C17 H17A 109 . . ?
N2 C17 H17A 109 . . ?
C16 C17 H17B 109 . . ?
N2 C17 H17B 109 . . ?
H17A C17 H17B 107.8 . . ?
N3 C18 C19 116.1(3) . . ?
N3 C18 H18A 108.3 . . ?
C19 C18 H18A 108.3 . . ?
N3 C18 H18B 108.3 . . ?
C19 C18 H18B 108.3 . . ?
H18A C18 H18B 107.4 . . ?
N5 C19 C18 115.9(3) . . ?
N5 C19 H19A 108.3 . . ?
C18 C19 H19A 108.3 . . ?
N5 C19 H19B 108.3 . . ?
C18 C19 H19B 108.3 . . ?
H19A C19 H19B 107.4 . . ?
N4 C20 C21 111.5(3) . . ?
N4 C20 H20A 109.3 . . ?
C21 C20 H20A 109.3 . . ?
N4 C20 H20B 109.3 . . ?
C21 C20 H20B 109.3 . . ?
H20A C20 H20B 108 . . ?
O4 C21 O3 124.7(4) . . ?
O4 C21 C20 117.7(4) . . ?
O3 C21 C20 117.6(4) . . ?
C6 N1 C2 117.7(4) . . ?
C7 N2 C8 110.7(3) . . ?
C7 N2 C17 110.2(3) . . ?
C8 N2 C17 110.5(3) . . ?
C7 N2 H2 109(4) . . ?
C8 N2 H2 109(4) . . ?
C17 N2 H2 106(4) . . ?
C18 N3 C9 114.1(3) . . ?
C18 N3 C10 109.8(3) . . ?
C9 N3 C10 107.6(3) . . ?
C20 N4 C13 113.1(3) . . ?
C20 N4 C12 111.5(3) . . ?
C13 N4 C12 111.5(3) . . ?
C20 N4 H4A 107(4) . . ?
C13 N4 H4A 105(4) . . ?
C12 N4 H4A 108(4) . . ?
C14 N5 C19 112.5(3) . . ?
C14 N5 C15 106.5(3) . . ?
C19 N5 C15 109.7(3) . . ?
C1 O1 Pb1 101.7(2) . . ?
C1 O2 Pb1 82.8(3) . . ?
C21 O3 Pb1 101.5(2) . 4_565 ?
O7 Cl2 O5 110.3(3) . . ?
O7 Cl2 O8 108.5(3) . . ?
O5 Cl2 O8 109.6(3) . . ?
O7 Cl2 O6 110.4(3) . . ?
O5 Cl2 O6 108.1(2) . . ?
O8 Cl2 O6 109.9(2) . . ?

loop_
_geom_bond_atom_site_label_1
_geom_bond_atom_site_label_2
_geom_bond_distance
_geom_bond_site_symmetry_2
_geom_bond_publ_flag
Pb1 O1 2.317(3) . y
Pb1 O3 2.415(3) 4_666 y
Pb1 Cl1 2.6846(10) . y
Pb1 O2 2.742(3) . y
Pb1 O4 2.841(3) 4_666 y
Pb1 C1 2.864(4) . y
C1 O2 1.237(5) . ?
C1 O1 1.278(5) . ?
C1 C2 1.519(6) . ?
C2 N1 1.355(5) . ?
C2 C3 1.379(6) . ?
C3 C4 1.390(7) . ?
C3 H3 0.95 . ?
C4 C5 1.387(7) . ?
C4 H4 0.95 . ?
C5 C6 1.392(6) . ?
C5 H5 0.95 . ?
C6 N1 1.324(6) . ?
C6 C7 1.519(6) . ?
C7 N2 1.485(5) . ?
C7 H7A 0.99 . ?
C7 H7B 0.99 . ?
C8 N2 1.505(5) . ?
C8 C9 1.519(6) . ?
C8 H8A 0.99 . ?
C8 H8B 0.99 . ?
C9 N3 1.477(5) . ?
C9 H9A 0.99 . ?
C9 H9B 0.99 . ?
C10 N3 1.501(5) . ?
C10 C11 1.526(6) . ?
C10 H10A 0.99 . ?
C10 H10B 0.99 . ?
C11 C12 1.519(6) . ?
C11 H11A 0.99 . ?
C11 H11B 0.99 . ?
C12 N4 1.505(5) . ?
C12 H12A 0.99 . ?
C12 H12B 0.99 . ?
C13 N4 1.495(5) . ?
C13 C14 1.517(6) . ?
C13 H13A 0.99 . ?
C13 H13B 0.99 . ?
C14 N5 1.468(5) . ?
C14 H14A 0.99 . ?
C14 H14B 0.99 . ?
C15 N5 1.498(5) . ?
C15 C16 1.529(6) . ?
C15 H15A 0.99 . ?
C15 H15B 0.99 . ?
C16 C17 1.512(6) . ?
C16 H16A 0.99 . ?
C16 H16B 0.99 . ?
C17 N2 1.518(5) . ?
C17 H17A 0.99 . ?
C17 H17B 0.99 . ?
C18 N3 1.474(5) . ?
C18 C19 1.546(6) . ?
C18 H18A 0.99 . ?
C18 H18B 0.99 . ?
C19 N5 1.483(5) . ?
C19 H19A 0.99 . ?
C19 H19B 0.99 . ?
C20 N4 1.481(5) . ?
C20 C21 1.527(6) . ?
C20 H20A 0.99 . ?
C20 H20B 0.99 . ?
C21 O4 1.240(5) . ?
C21 O3 1.274(5) . ?
N2 H2 0.81(6) . ?
N4 H4A 0.78(6) . ?
O5 Cl2 1.418(4) . ?
O6 Cl2 1.442(3) . ?
O7 Cl2 1.403(4) . ?
O8 Cl2 1.430(4) . ?

loop_
_geom_hbond_atom_site_label_D
_geom_hbond_atom_site_label_H
_geom_hbond_atom_site_label_A
_geom_hbond_distance_DH
_geom_hbond_distance_HA
_geom_hbond_distance_DA
_geom_hbond_angle_DHA
_geom_hbond_site_symmetry_A
_geom_hbond_publ_flag
C7 H7A O3 0.99 2.52 3.125(5) 119.1 . yes
C7 H7A Cl1 0.99 2.59 3.452(4) 145.1 4_565 yes
C8 H8A O4 0.99 2.24 3.172(5) 156.9 4_566 yes
C12 H12A O2 0.99 2.59 3.575(5) 175.5 4_565 yes
C12 H12B Cl1 0.99 2.95 3.705(5) 134.3 3_666 yes
C13 H13A O5 0.99 2.43 3.352(6) 155.3 3_666 yes
C14 H14A O1 0.99 2.36 3.316(5) 163 . yes
C15 H15B O1 0.99 2.57 3.483(5) 152.8 . yes
C16 H16A O6 0.99 2.49 3.146(5) 123.6 4_566 yes
C16 H16B O4 0.99 2.43 3.401(5) 167.1 4_566 yes
C17 H17A O6 0.99 2.59 3.107(5) 112.4 4_566 yes
C17 H17A O8 0.99 2.61 3.559(7) 161.8 4_566 yes
C17 H17A Cl2 0.99 2.98 3.733(4) 133.9 4_566 yes
C17 H17B N1 0.99 2.53 3.079(5) 114.8 . yes
C18 H18B O5 0.99 2.55 3.354(6) 138.3 3_666 yes
C19 H19A O5 0.99 2.66 3.400(6) 131.7 3_666 yes
C19 H19A Cl2 0.99 2.87 3.777(4) 153.1 3_666 yes
C19 H19B O4 0.99 2.47 3.381(5) 152.1 4_566 yes
N2 H2 N5 0.81(6) 2.15(6) 2.793(5) 137(5) . yes
N4 H4A N3 0.78(6) 1.99(6) 2.681(5) 149(5) . yes
N4 H4A N5 0.78(6) 2.55(6) 2.952(5) 114(5) . yes

loop_
_geom_torsion_atom_site_label_1
_geom_torsion_atom_site_label_2
_geom_torsion_atom_site_label_3
_geom_torsion_atom_site_label_4
_geom_torsion
_geom_torsion_site_symmetry_1
_geom_torsion_site_symmetry_2
_geom_torsion_site_symmetry_3
_geom_torsion_site_symmetry_4
_geom_torsion_publ_flag
O2 C1 C2 N1 171.9(4) . . . . ?
O1 C1 C2 N1 -6.3(6) . . . . ?
Pb1 C1 C2 N1 0.2(17) . . . . ?
O2 C1 C2 C3 -7.3(6) . . . . ?
O1 C1 C2 C3 174.5(4) . . . . ?
Pb1 C1 C2 C3 -179.0(13) . . . . ?
N1 C2 C3 C4 1.0(7) . . . . ?
C1 C2 C3 C4 -179.8(4) . . . . ?
C2 C3 C4 C5 -2.8(8) . . . . ?
C3 C4 C5 C6 2.0(7) . . . . ?
C4 C5 C6 N1 0.6(7) . . . . ?
C4 C5 C6 C7 178.0(4) . . . . ?
N1 C6 C7 N2 -4.9(5) . . . . ?
C5 C6 C7 N2 177.6(4) . . . . ?
N2 C8 C9 N3 -62.6(5) . . . . ?
N3 C10 C11 C12 59.7(5) . . . . ?
C10 C11 C12 N4 -53.4(5) . . . . ?
N4 C13 C14 N5 -50.9(5) . . . . ?
N5 C15 C16 C17 64.9(5) . . . . ?
C15 C16 C17 N2 -53.5(5) . . . . ?
N3 C18 C19 N5 19.0(5) . . . . ?
N4 C20 C21 O4 164.9(4) . . . . ?
N4 C20 C21 O3 -15.0(5) . . . . ?
C5 C6 N1 C2 -2.3(6) . . . . ?
C7 C6 N1 C2 -179.7(4) . . . . ?
C3 C2 N1 C6 1.5(6) . . . . ?
C1 C2 N1 C6 -177.7(4) . . . . ?
C6 C7 N2 C8 164.1(3) . . . . ?
C6 C7 N2 C17 -73.3(4) . . . . ?
C9 C8 N2 C7 -74.9(4) . . . . ?
C9 C8 N2 C17 162.7(3) . . . . ?
C16 C17 N2 C7 165.4(3) . . . . ?
C16 C17 N2 C8 -72.0(4) . . . . ?
C19 C18 N3 C9 87.6(4) . . . . ?
C19 C18 N3 C10 -151.6(4) . . . . ?
C8 C9 N3 C18 -58.8(4) . . . . ?
C8 C9 N3 C10 179.2(3) . . . . ?
C11 C10 N3 C18 70.9(4) . . . . ?
C11 C10 N3 C9 -164.5(3) . . . . ?
C21 C20 N4 C13 163.0(3) . . . . ?
C21 C20 N4 C12 -70.5(4) . . . . ?
C14 C13 N4 C20 -68.7(4) . . . . ?
C14 C13 N4 C12 164.7(3) . . . . ?
C11 C12 N4 C20 155.4(4) . . . . ?
C11 C12 N4 C13 -77.2(4) . . . . ?
C13 C14 N5 C19 -65.5(5) . . . . ?
C13 C14 N5 C15 174.2(3) . . . . ?
C18 C19 N5 C14 89.8(4) . . . . ?
C18 C19 N5 C15 -151.8(4) . . . . ?
C16 C15 N5 C14 -172.1(3) . . . . ?
C16 C15 N5 C19 65.9(4) . . . . ?
O2 C1 O1 Pb1 0.3(5) . . . . ?
C2 C1 O1 Pb1 178.4(3) . . . . ?
O1 C1 O2 Pb1 -0.3(4) . . . . ?
C2 C1 O2 Pb1 -178.4(4) . . . . ?
O4 C21 O3 Pb1 -16.3(5) . . . 4_565 ?
C20 C21 O3 Pb1 163.6(3) . . . 4_565 ?

loop_
_platon_squeeze_void_nr
_platon_squeeze_void_average_x
_platon_squeeze_void_average_y
_platon_squeeze_void_average_z
_platon_squeeze_void_volume
_platon_squeeze_void_count_electrons
_platon_squeeze_void_content
1 0.000 0.000 0.500 115 38 ' '
2 0.500 0.500 0.000 115 38 ' '
